data_4322738
loop_
_publ_author_name
'J. Mattheus Botha'
'Keisuke Umakoshi'
'Yoichi Sasaki'
'Gert J. Lamprecht'

_publ_contact_author
;    Dr. Keisuke Umakoshi
    Division of Chemistry
    Graduate School of Science
    Hokkaido University
    Kita-ku, Sapporo 060
    Japan
;
_publ_contact_author_email umakoshi@science.hokudai.ac.jp
_publ_contact_author_fax +81-11-706-3447
_publ_contact_author_phone +81-11-706-3818
_publ_section_title
;
 Chelation Processes to an Oxorhenium(V) Center by N,N,N,O-Tetradentate
 and N,N,O-Tridentate Ligands As Verified by Structural and Mechanistic
 Studies of Intermediate Species
;
_journal_name_full 'Inorganic Chemistry'
_journal_page_first 1609
_journal_page_last 1615
_journal_paper_doi 10.1021/ic971477n
_journal_volume 37
_journal_year 1998
_chemical_formula_sum 'C16 H21 N3 O8 Re2'
_chemical_formula_weight 755.77
_space_group_IT_number 14
_symmetry_cell_setting monoclinic
_symmetry_Int_Tables_number 14
_symmetry_space_group_name_Hall '-P 2yn'
_symmetry_space_group_name_H-M 'P 1 21/n 1'
_atom_type_scat_source 'International Tables (1974)'
_cell_angle_alpha 90.0
_cell_angle_beta 90.72(1)
_cell_angle_gamma 90.0
_cell_formula_units_Z 4
_cell_length_a 12.691(2)
_cell_length_b 14.030(2)
_cell_length_c 11.153(2)
_cell_measurement_reflns_used 26
_cell_measurement_temperature 293
_cell_measurement_theta_max 17.3
_cell_measurement_theta_min 15.4
_cell_volume 1985.7(6)
_computing_cell_refinement 'MXC(MAC Science)'
_computing_data_collection 'MXC(MAC Science)'
_computing_data_reduction Crystan
_computing_molecular_graphics Crystan
_computing_publication_material Crystan
_computing_structure_refinement Crystan
_computing_structure_solution SHELXS-86
_diffrn_measurement_device 'Mac Science MXC18'
_diffrn_measurement_method '\w/2\q scans'
_diffrn_orient_matrix_type standard
_diffrn_orient_matrix_UB_11 -0.05200
_diffrn_orient_matrix_UB_12 0.04117
_diffrn_orient_matrix_UB_13 0.04237
_diffrn_orient_matrix_UB_21 0.04905
_diffrn_orient_matrix_UB_22 0.00438
_diffrn_orient_matrix_UB_23 0.07066
_diffrn_orient_matrix_UB_31 0.03316
_diffrn_orient_matrix_UB_32 0.05801
_diffrn_orient_matrix_UB_33 -0.03539
_diffrn_radiation_type 'Mo K-alpha'
_diffrn_radiation_wavelength 0.71073
_diffrn_reflns_av_R_equivalents 0.086
_diffrn_reflns_limit_h_max 16
_diffrn_reflns_limit_h_min 0
_diffrn_reflns_limit_k_max 18
_diffrn_reflns_limit_k_min 0
_diffrn_reflns_limit_l_max 14
_diffrn_reflns_limit_l_min -14
_diffrn_reflns_number 5067
_diffrn_reflns_theta_max 26.47
_diffrn_standards_decay_% 2.324
_diffrn_standards_interval_count 150
_diffrn_standards_number 3
_exptl_absorpt_coefficient_mu 12.397
_exptl_absorpt_correction_T_max 0.996
_exptl_absorpt_correction_T_min 0.328
_exptl_absorpt_correction_type '\y scans(North,Phillips & Mathews,1968)'
_exptl_crystal_colour 'deep orange'
_exptl_crystal_density_diffrn 2.529
_exptl_crystal_density_meas ?
_exptl_crystal_description plate
_exptl_crystal_F_000 1408.0
_exptl_crystal_size_max 0.50
_exptl_crystal_size_mid 0.48
_exptl_crystal_size_min 0.18
_refine_diff_density_max 2.04
_refine_diff_density_min -3.14
_refine_ls_extinction_method None
_refine_ls_goodness_of_fit_obs 3.190
_refine_ls_hydrogen_treatment 'H atoms riding with U(H) = 1.3Ueq(C)'
_refine_ls_matrix_type full
_refine_ls_number_parameters 262
_refine_ls_number_reflns 3822
_refine_ls_R_factor_obs 0.043
_refine_ls_shift/esd_max 0.0596
_refine_ls_shift/esd_mean 0.0057
_refine_ls_structure_factor_coef F
_refine_ls_weighting_details 'w = 1/[\s^2^(F) + 0.001F^2^]'
_refine_ls_weighting_scheme calc
_refine_ls_wR_factor_obs 0.051
_reflns_number_observed 3822
_reflns_number_total 4358
_reflns_observed_criterion I_>_2.00_sigma(I)
_cod_data_source_file ic971477n_3.cif
_cod_data_source_block IC971477N-9-a-0/ReO(bpenOH)(eg)(ReO4)
_cod_depositor_comments
;
The following automatic conversions were performed:

'_exptl_crystal_density_meas' value 'not measured' was changed to '?'
- the value is perceived as not measured.

Automatic conversion script
Id: cif_fix_values 3008 2015-01-20 13:52:24Z robertas 

The following automatic conversions were performed:

'_refine_ls_weighting_scheme' value 'w = 1/[\s^2^(F) + 0.001F^2^]'
was changed to 'calc'. New tag '_refine_ls_weighting_details' was
created. The value of the new tag was set to 'w = 1/[\s^2^(F) +
0.001F^2^]'.

Automatic conversion script
Id: cif_fix_values 3143 2015-03-26 13:38:13Z robertas 
;
_cod_original_cell_volume 1985.8(6)
_cod_original_sg_symbol_H-M 'P 21/n '
_cod_database_code 4322738

loop_
_symmetry_equiv_pos_as_xyz
+X,+Y,+Z
-X,-Y,-Z
-X+0.5,+Y+0.5,-Z+0.5
+X+0.5,-Y+0.5,+Z+0.5

loop_
_atom_site_aniso_label
_atom_site_aniso_U_11
_atom_site_aniso_U_22
_atom_site_aniso_U_33
_atom_site_aniso_U_12
_atom_site_aniso_U_13
_atom_site_aniso_U_23
Re1 0.0126(2) 0.0231(2) 0.0227(3) -.0010(2) -.0058(2) 0.0042(2)
Re2 0.0305(3) 0.0421(3) 0.0281(3) -.0076(2) -.0056(2) 0.0000(2)
O1 0.023(5) 0.049(6) 0.046(6) -0.010(4) -0.013(4) 0.000(5)
O2 0.050(6) 0.033(5) 0.052(6) -0.015(5) -0.016(5) 0.000(4)
O3 0.017(4) 0.035(5) 0.031(5) 0.008(3) 0.002(3) 0.007(4)
O4 0.021(4) 0.035(5) 0.032(5) 0.002(4) -0.003(4) 0.012(4)
O21 0.13(1) 0.05(1) 0.09(1) 0.01(1) -0.01(1) -0.01(1)
O22 0.07(1) 0.15(1) 0.05(1) 0.00(1) -0.02(1) 0.02(1)
O23 0.040(7) 0.092(9) 0.071(8) -0.031(7) -0.007(6) -0.012(7)
O24 0.052(8) 0.119(12) 0.047(7) -0.013(8) 0.015(6) -0.006(7)
N1 0.013(4) 0.025(4) 0.018(4) 0.001(4) -0.007(4) -0.002(4)
N11 0.024(5) 0.028(5) 0.022(5) 0.004(4) -0.009(4) -0.002(4)
N21 0.022(5) 0.029(5) 0.019(5) 0.004(4) -0.005(4) 0.001(4)
C1 0.028(6) 0.032(6) 0.018(5) 0.005(5) -0.008(5) -0.007(5)
C2 0.028(7) 0.051(8) 0.038(7) -0.008(6) -0.013(6) -0.015(7)
C3 0.039(8) 0.049(8) 0.032(7) 0.004(7) 0.013(6) 0.008(6)
C4 0.041(8) 0.051(8) 0.029(7) 0.001(7) 0.008(6) 0.011(6)
C12 0.020(5) 0.028(6) 0.026(6) -0.001(5) -0.005(4) 0.000(5)
C13 0.024(6) 0.037(7) 0.046(8) 0.005(6) 0.001(6) -0.007(6)
C14 0.036(8) 0.034(7) 0.059(9) 0.000(6) 0.013(7) -0.012(6)
C15 0.046(8) 0.039(7) 0.034(7) -0.008(6) 0.006(6) -0.011(6)
C16 0.029(7) 0.032(6) 0.029(6) -0.001(5) -0.005(5) -0.003(5)
C17 0.011(5) 0.029(6) 0.035(6) 0.001(4) -0.006(5) 0.001(5)
C22 0.033(7) 0.026(5) 0.020(6) -0.002(5) 0.003(5) -0.002(5)
C23 0.046(8) 0.031(6) 0.030(7) -0.001(6) 0.008(6) -0.001(5)
C24 0.07(1) 0.03(1) 0.03(1) 0.00(1) 0.00(1) 0.01(1)
C25 0.050(8) 0.036(7) 0.025(6) 0.018(6) -0.014(6) 0.003(5)
C26 0.031(7) 0.041(7) 0.024(6) 0.015(6) -0.006(5) 0.004(5)
C27 0.019(5) 0.032(6) 0.027(6) -0.007(5) 0.003(5) -0.002(5)

loop_
_atom_site_label
_atom_site_fract_x
_atom_site_fract_y
_atom_site_fract_z
_atom_site_U_iso_or_equiv
_atom_site_occupancy
_atom_site_thermal_displace_type
Re1 0.05607(3) 0.19923(3) 0.09514(4) 0.0195(2) 1.000 Uij
Re2 0.65011(4) 0.29989(4) 0.13525(5) 0.0336(3) 1.000 Uij
O1 -0.0330(7) 0.1421(7) 0.0085(9) 0.039(5) 1.000 Uij
O2 0.2943(8) 0.4838(7) 0.1887(9) 0.045(5) 1.000 Uij
O3 -0.0109(7) 0.2873(6) 0.1993(8) 0.028(4) 1.000 Uij
O4 0.0722(6) 0.1266(6) 0.2420(7) 0.029(4) 1.000 Uij
O21 0.6090(14) 0.4141(9) 0.1553(13) 0.09(1) 1.000 Uij
O22 0.7204(12) 0.2661(14) 0.2582(12) 0.09(1) 1.000 Uij
O23 0.5433(9) 0.2270(10) 0.1138(11) 0.068(8) 1.000 Uij
O24 0.7269(10) 0.2939(10) 0.0101(11) 0.072(8) 1.000 Uij
N1 0.2174(7) 0.2693(7) 0.1386(8) 0.019(4) 1.000 Uij
N11 0.1782(8) 0.1096(7) 0.0209(8) 0.025(5) 1.000 Uij
N21 0.0659(8) 0.3204(7) -0.0206(8) 0.023(5) 1.000 Uij
C1 0.2149(10) 0.3365(9) 0.2456(10) 0.026(6) 1.000 Uij
C2 0.3118(10) 0.4019(11) 0.2601(12) 0.039(7) 1.000 Uij
C3 -0.0264(11) 0.2557(11) 0.3203(12) 0.040(7) 1.000 Uij
C4 -0.0101(12) 0.1504(11) 0.3262(12) 0.040(7) 1.000 Uij
C12 0.2754(9) 0.1143(8) 0.0718(10) 0.025(5) 1.000 Uij
C13 0.3548(10) 0.0512(10) 0.0397(13) 0.036(7) 1.000 Uij
C14 0.3340(11) -0.0180(10) -0.0446(14) 0.043(7) 1.000 Uij
C15 0.2358(12) -0.0206(10) -0.0975(12) 0.040(7) 1.000 Uij
C16 0.1602(10) 0.0425(9) -0.0618(11) 0.030(6) 1.000 Uij
C17 0.2923(9) 0.1899(8) 0.1643(11) 0.025(5) 1.000 Uij
C22 0.1564(10) 0.3673(8) -0.0283(10) 0.026(6) 1.000 Uij
C23 0.1622(11) 0.4522(9) -0.0919(12) 0.035(7) 1.000 Uij
C24 0.0760(14) 0.4875(10) -0.1498(12) 0.044(8) 1.000 Uij
C25 -0.0200(12) 0.4388(9) -0.1396(11) 0.037(7) 1.000 Uij
C26 -0.0228(10) 0.3552(9) -0.0717(11) 0.032(6) 1.000 Uij
C27 0.2493(9) 0.3188(8) 0.0263(11) 0.026(6) 1.000 Uij
H1A 0.20797 0.29892 0.31695 0.034 1.000 Uiso
H1B 0.15407 0.37672 0.23675 0.034 1.000 Uiso
H2A 0.32093 0.41979 0.34274 0.051 1.000 Uiso
H2B 0.37383 0.36889 0.23424 0.051 1.000 Uiso
H3A -0.09628 0.27195 0.34512 0.052 1.000 Uiso
H3B 0.02372 0.28635 0.37272 0.052 1.000 Uiso
H4A 0.00979 0.13102 0.40590 0.052 1.000 Uiso
H4B -0.07421 0.11852 0.30340 0.052 1.000 Uiso
H13 0.42372 0.05639 0.07554 0.047 1.000 Uiso
H14 0.38682 -0.06377 -0.06586 0.055 1.000 Uiso
H15 0.22047 -0.06629 -0.15943 0.052 1.000 Uiso
H16 0.09118 0.03857 -0.09776 0.039 1.000 Uiso
H17A 0.27939 0.16460 0.24274 0.033 1.000 Uiso
H17B 0.36349 0.21290 0.16154 0.033 1.000 Uiso
H23 0.22751 0.48669 -0.09422 0.047 1.000 Uiso
H24 0.08063 0.54415 -0.19767 0.057 1.000 Uiso
H25 -0.08263 0.46258 -0.17837 0.048 1.000 Uiso
H26 -0.08828 0.32209 -0.06120 0.042 1.000 Uiso
H27A 0.27746 0.27343 -0.02906 0.034 1.000 Uiso
H27B 0.30236 0.36543 0.04504 0.034 1.000 Uiso

loop_
_geom_bond_atom_site_label_1
_geom_bond_atom_site_label_2
_geom_bond_distance
_geom_bond_site_symmetry_1
_geom_bond_site_symmetry_2
_geom_bond_publ_flag
Re1 O1 1.681(10) 1_555 1_555 yes
Re1 O3 1.903(9) 1_555 1_555 yes
Re1 O4 1.938(9) 1_555 1_555 yes
Re1 N1 2.317(10) 1_555 1_555 yes
Re1 N11 2.169(10) 1_555 1_555 yes
Re1 N21 2.139(10) 1_555 1_555 yes
Re2 O21 1.701(14) 1_555 1_555 no
Re2 O22 1.695(15) 1_555 1_555 no
Re2 O23 1.713(13) 1_555 1_555 no
Re2 O24 1.715(13) 1_555 1_555 no
O2 C2 1.414(18) 1_555 1_555 no
O3 C3 1.437(16) 1_555 1_555 no
O4 C4 1.453(17) 1_555 1_555 no
N1 C1 1.521(15) 1_555 1_555 no
N1 C17 1.490(15) 1_555 1_555 no
N1 C27 1.492(15) 1_555 1_555 no
N11 C12 1.352(15) 1_555 1_555 no
N11 C16 1.335(16) 1_555 1_555 no
N21 C22 1.327(16) 1_555 1_555 no
N21 C26 1.346(17) 1_555 1_555 no
C1 C2 1.542(19) 1_555 1_555 no
C3 C4 1.49(3) 1_555 1_555 no
C12 C13 1.392(18) 1_555 1_555 no
C12 C17 1.494(17) 1_555 1_555 no
C13 C14 1.37(2) 1_555 1_555 no
C14 C15 1.37(3) 1_555 1_555 no
C15 C16 1.37(2) 1_555 1_555 no
C22 C23 1.389(18) 1_555 1_555 no
C22 C27 1.485(17) 1_555 1_555 no
C23 C24 1.36(3) 1_555 1_555 no
C24 C25 1.40(3) 1_555 1_555 no
C25 C26 1.397(19) 1_555 1_555 no
C1 H1A 0.960(12) 1_555 1_555 no
C1 H1B 0.960(13) 1_555 1_555 no
C2 H2A 0.960(14) 1_555 1_555 no
C2 H2B 0.961(14) 1_555 1_555 no
C3 H3A 0.960(15) 1_555 1_555 no
C3 H3B 0.960(15) 1_555 1_555 no
C4 H4A 0.960(14) 1_555 1_555 no
C4 H4B 0.960(15) 1_555 1_555 no
C13 H13 0.959(14) 1_555 1_555 no
C14 H14 0.960(15) 1_555 1_555 no
C15 H15 0.960(14) 1_555 1_555 no
C16 H16 0.960(13) 1_555 1_555 no
C17 H17A 0.960(13) 1_555 1_555 no
C17 H17B 0.960(11) 1_555 1_555 no
C23 H23 0.960(15) 1_555 1_555 no
C24 H24 0.959(14) 1_555 1_555 no
C25 H25 0.960(15) 1_555 1_555 no
C26 H26 0.961(14) 1_555 1_555 no
C27 H27A 0.960(12) 1_555 1_555 no
C27 H27B 0.960(12) 1_555 1_555 no
